data_8105372
loop_
_publ_author_name
'Chu, Jin-Feng'

_publ_section_title
;
 The crystal structure of bis(isothiocyanato-\k1 N)-(methanol-\k1
 O)-[2-morpholine-4-yl-4,6-di(pyrazol-1-yl)-1,3,5-triazine-\k3
 N,N&#x2032;,N&#x2032;&#x2032;] manganese(II), C16H18MnN10O2S2
;
_journal_issue 5
_journal_name_full 'Zeitschrift f\"ur Kristallographie - New Crystal Structures'
_journal_page_first 1041
_journal_page_last 1043
_journal_paper_doi 10.1515/ncrs-2020-0161
_journal_volume 235
_journal_year 2020
_chemical_formula_moiety 'C16 H18 Mn N10 O2 S2'
_chemical_formula_sum 'C16 H18 Mn N10 O2 S2'
_chemical_formula_weight 501.46
_space_group_crystal_system triclinic
_space_group_IT_number 2
_space_group_name_Hall '-P 1'
_space_group_name_H-M_alt 'P -1'
_atom_sites_solution_hydrogens geom
_atom_sites_solution_primary direct
_atom_sites_solution_secondary difmap
_cell_angle_alpha 85.635(16)
_cell_angle_beta 81.077(14)
_cell_angle_gamma 74.540(14)
_cell_formula_units_Z 2
_cell_length_a 7.8738(7)
_cell_length_b 12.012(2)
_cell_length_c 12.182(2)
_cell_measurement_reflns_used 1745
_cell_measurement_temperature 96.5
_cell_measurement_theta_max 29.1382
_cell_measurement_theta_min 3.3785
_cell_volume 1096.3(3)
_computing_cell_refinement
;
CrysAlisPro, Agilent Technologies,
Version 1.171.35.11 (release 16-05-2011 CrysAlis171 .NET)
(compiled May 16 2011,17:55:39) [1]
;
_computing_data_collection
;
CrysAlisPro, Agilent Technologies,
Version 1.171.35.11 (release 16-05-2011 CrysAlis171 .NET)
(compiled May 16 2011,17:55:39) [1]
;
_computing_data_reduction
;
CrysAlisPro, Agilent Technologies,
Version 1.171.35.11 (release 16-05-2011 CrysAlis171 .NET)
(compiled May 16 2011,17:55:39) [1]
;
_computing_molecular_graphics
;
O. V. Dolomanov, L. J. Bourhis, R. J. Gildea, J. A. K. Howard and H. Puschmann,
OLEX2: a complete structure solution, refinement and analysis program.
J. Appl. Cryst. (2009). 42, 339-341. [2]
;
_computing_publication_material
;
O. V. Dolomanov, L. J. Bourhis, R. J. Gildea, J. A. K. Howard and H. Puschmann,
OLEX2: a complete structure solution, refinement and analysis program.
J. Appl. Cryst. (2009). 42, 339-341. [2]
;
_computing_structure_refinement 'SHELXL-97 (Sheldrick, 1997) [3]'
_computing_structure_solution 'A short history of SHELX (Sheldrick, 2007)/Bruker [4]'
_diffrn_ambient_temperature 96.5
_diffrn_detector_area_resol_mean 16.0971
_diffrn_measured_fraction_theta_full 0.997
_diffrn_measured_fraction_theta_max 0.997
_diffrn_measurement_details
;
#__ type_ start__ end____ width___ exp.time_
  1 omega  -20.00   31.00   1.0000    1.5000
omega____ theta____ kappa____ phi______ frames
    -       21.3075  -77.0000 -180.0000 51

#__ type_ start__ end____ width___ exp.time_
  2 omega   -4.00   94.00   1.0000    1.5000
omega____ theta____ kappa____ phi______ frames
    -       21.3075   37.0000  120.0000 98

#__ type_ start__ end____ width___ exp.time_
  3 omega  -45.00   47.00   1.0000    1.5000
omega____ theta____ kappa____ phi______ frames
    -       21.3075  -37.0000  -60.0000 92

#__ type_ start__ end____ width___ exp.time_
  4 omega    4.00   81.00   1.0000    1.5000
omega____ theta____ kappa____ phi______ frames
    -       21.3075 -129.0000  -75.0000 77

#__ type_ start__ end____ width___ exp.time_
  5 omega   55.00   81.00   1.0000    1.5000
omega____ theta____ kappa____ phi______ frames
    -       21.3075 -129.0000  104.0000 26
;
_diffrn_measurement_device_type 'Xcalibur, Eos, Gemini'
_diffrn_measurement_method '\w scans'
_diffrn_orient_matrix_UB_11 -0.0222223000
_diffrn_orient_matrix_UB_12 0.0363745000
_diffrn_orient_matrix_UB_13 0.0462002000
_diffrn_orient_matrix_UB_21 -0.0123630000
_diffrn_orient_matrix_UB_22 0.0493754000
_diffrn_orient_matrix_UB_23 -0.0365127000
_diffrn_orient_matrix_UB_31 -0.0909818000
_diffrn_orient_matrix_UB_32 0.0010180000
_diffrn_orient_matrix_UB_33 0.0022998000
_diffrn_radiation_monochromator graphite
_diffrn_radiation_type 'Mo K\a'
_diffrn_radiation_wavelength 0.7107
_diffrn_reflns_av_R_equivalents 0.0311
_diffrn_reflns_av_unetI/netI 0.0505
_diffrn_reflns_limit_h_max 8
_diffrn_reflns_limit_h_min -9
_diffrn_reflns_limit_k_max 12
_diffrn_reflns_limit_k_min -14
_diffrn_reflns_limit_l_max 15
_diffrn_reflns_limit_l_min -14
_diffrn_reflns_number 6937
_diffrn_reflns_theta_full 26.00
_diffrn_reflns_theta_max 26.00
_diffrn_reflns_theta_min 3.39
_diffrn_source 'Enhance (Mo) X-ray Source'
_exptl_absorpt_coefficient_mu 0.828
_exptl_absorpt_correction_T_max 1.00000
_exptl_absorpt_correction_T_min 0.90723
_exptl_absorpt_correction_type multi-scan
_exptl_absorpt_process_details
;
CrysAlisPro, Agilent Technologies,
Version 1.171.35.11 (release 16-05-2011 CrysAlis171 .NET)
(compiled May 16 2011,17:55:39) [1]
Empirical absorption correction using spherical harmonics,
 implemented in SCALE3 ABSPACK scaling algorithm.
;
_exptl_crystal_colour colourless
_exptl_crystal_density_diffrn 1.519
_exptl_crystal_density_method 'not measured'
_exptl_crystal_description block
_exptl_crystal_F_000 514
_exptl_crystal_size_max 0.80
_exptl_crystal_size_mid 0.30
_exptl_crystal_size_min 0.20
_refine_diff_density_max 0.340
_refine_diff_density_min -0.425
_refine_diff_density_rms 0.073
_refine_ls_extinction_method none
_refine_ls_goodness_of_fit_ref 1.037
_refine_ls_hydrogen_treatment mixed
_refine_ls_matrix_type full
_refine_ls_number_parameters 284
_refine_ls_number_reflns 4291
_refine_ls_number_restraints 2
_refine_ls_restrained_S_all 1.037
_refine_ls_R_factor_all 0.0429
_refine_ls_R_factor_gt 0.0353
_refine_ls_shift/su_max 0.001
_refine_ls_shift/su_mean 0.000
_refine_ls_structure_factor_coef Fsqd
_refine_ls_weighting_details 'calc w=1/[\s^2^(Fo^2^)+(0.0382P)^2^+0.2852P] where P=(Fo^2^+2Fc^2^)/3'
_refine_ls_weighting_scheme calc
_refine_ls_wR_factor_gt 0.0841
_refine_ls_wR_factor_ref 0.0896
_reflns_number_gt 3706
_reflns_number_total 4291
_reflns_threshold_expression >2sigma(I)
_cod_data_source_file suppl_ncrs-2020-0161_suppl.cif
_cod_data_source_block chu
_cod_database_code 8105372
_reflns_odcompleteness_completeness 99.75
_reflns_odcompleteness_iscentric 1
_reflns_odcompleteness_theta 26.32

loop_
_space_group_symop_id
_space_group_symop_operation_xyz
1 'x, y, z'
2 '-x, -y, -z'

loop_
_atom_site_label
_atom_site_type_symbol
_atom_site_fract_x
_atom_site_fract_y
_atom_site_fract_z
_atom_site_U_iso_or_equiv
_atom_site_adp_type
_atom_site_occupancy
_atom_site_symmetry_multiplicity
_atom_site_calc_flag
_atom_site_refinement_flags
_atom_site_disorder_assembly
_atom_site_disorder_group
C1 C -0.1179(3) 0.3320(2) 0.37881(19) 0.0205(5) Uani 1 1 d . . .
H1 H -0.1143 0.2544 0.3747 0.025 Uiso 1 1 calc R . .
C2 C -0.2647(3) 0.4148(2) 0.4309(2) 0.0239(5) Uani 1 1 d . . .
H2A H -0.3722 0.4027 0.4661 0.029 Uiso 1 1 calc R . .
C3 C -0.2163(3) 0.5162(2) 0.41887(19) 0.0216(5) Uani 1 1 d . . .
H3 H -0.2846 0.5877 0.4443 0.026 Uiso 1 1 calc R . .
C4 C 0.0566(3) 0.56854(19) 0.32625(17) 0.0139(4) Uani 1 1 d . . .
C5 C 0.3093(3) 0.59727(19) 0.23619(17) 0.0148(4) Uani 1 1 d . . .
C6 C 0.6226(3) 0.5949(2) 0.15773(19) 0.0209(5) Uani 1 1 d . . .
H6 H 0.6233 0.6710 0.1668 0.025 Uiso 1 1 calc R . .
C7 C 0.7625(3) 0.5082(2) 0.1168(2) 0.0247(5) Uani 1 1 d . . .
H7 H 0.8782 0.5130 0.0919 0.030 Uiso 1 1 calc R . .
C8 C 0.6974(3) 0.4096(2) 0.1196(2) 0.0236(5) Uani 1 1 d . . .
H8 H 0.7658 0.3375 0.0959 0.028 Uiso 1 1 calc R . .
C9 C 0.0998(3) 0.74670(19) 0.31087(17) 0.0149(4) Uani 1 1 d . . .
C10 C -0.1341(3) 0.90944(19) 0.39280(18) 0.0186(5) Uani 1 1 d . . .
H10A H -0.1205 0.9537 0.4527 0.022 Uiso 1 1 calc R . .
H10B H -0.1877 0.8483 0.4251 0.022 Uiso 1 1 calc R . .
C11 C -0.2513(3) 0.98643(19) 0.31675(19) 0.0196(5) Uani 1 1 d . . .
H11A H -0.2694 0.9411 0.2591 0.024 Uiso 1 1 calc R . .
H11B H -0.3665 1.0209 0.3585 0.024 Uiso 1 1 calc R . .
C12 C 0.1249(3) 0.94790(19) 0.27484(19) 0.0187(5) Uani 1 1 d . . .
H12A H 0.2350 0.9114 0.2290 0.022 Uiso 1 1 calc R . .
H12B H 0.1527 0.9913 0.3305 0.022 Uiso 1 1 calc R . .
C13 C -0.0002(3) 1.0289(2) 0.20327(18) 0.0194(5) Uani 1 1 d . . .
H13A H 0.0519 1.0911 0.1722 0.023 Uiso 1 1 calc R . .
H13B H -0.0154 0.9870 0.1421 0.023 Uiso 1 1 calc R . .
C14 C 0.1349(3) 0.26710(19) 0.03082(18) 0.0165(5) Uani 1 1 d . . .
C15 C 0.4709(3) 0.22243(19) 0.45325(19) 0.0179(5) Uani 1 1 d . . .
C16 C 0.5965(3) 0.1343(2) 0.0441(2) 0.0331(6) Uani 1 1 d D . .
H16A H 0.6846 0.1676 0.0008 0.050 Uiso 1 1 calc R . .
H16B H 0.4932 0.1497 0.0070 0.050 Uiso 1 1 calc R . .
H16C H 0.6442 0.0523 0.0527 0.050 Uiso 1 1 calc R . .
Mn1 Mn 0.31874(4) 0.33195(3) 0.22784(3) 0.01446(11) Uani 1 1 d . . .
N1 N 0.0134(2) 0.37752(15) 0.33668(15) 0.0158(4) Uani 1 1 d . . .
N2 N -0.0476(2) 0.49210(15) 0.36209(14) 0.0146(4) Uani 1 1 d . . .
N3 N 0.2144(2) 0.52009(15) 0.26725(14) 0.0141(4) Uani 1 1 d . . .
N4 N 0.4804(2) 0.54796(16) 0.18301(15) 0.0162(4) Uani 1 1 d . . .
N5 N 0.5254(2) 0.43271(16) 0.16038(15) 0.0182(4) Uani 1 1 d . . .
N6 N -0.0065(2) 0.67686(15) 0.35332(14) 0.0147(4) Uani 1 1 d . . .
N7 N 0.2646(2) 0.70880(15) 0.25099(14) 0.0145(4) Uani 1 1 d . . .
N8 N 0.0401(2) 0.85940(15) 0.32927(15) 0.0162(4) Uani 1 1 d . . .
N9 N 0.4094(2) 0.25665(16) 0.37471(16) 0.0199(4) Uani 1 1 d . . .
N10 N 0.1872(2) 0.29567(17) 0.10488(15) 0.0197(4) Uani 1 1 d . . .
O1 O -0.17079(19) 1.07687(13) 0.26627(13) 0.0201(3) Uani 1 1 d . . .
O2 O 0.5484(2) 0.18365(14) 0.15060(13) 0.0233(4) Uani 1 1 d D . .
H2 H 0.632(2) 0.161(2) 0.1898(14) 0.027 Uiso 1 1 d D . .
S1 S 0.55860(8) 0.17609(5) 0.56665(5) 0.02377(15) Uani 1 1 d . . .
S2 S 0.06147(8) 0.22747(6) -0.07341(5) 0.02541(15) Uani 1 1 d . . .

loop_
_atom_site_aniso_label
_atom_site_aniso_U_11
_atom_site_aniso_U_22
_atom_site_aniso_U_33
_atom_site_aniso_U_23
_atom_site_aniso_U_13
_atom_site_aniso_U_12
Mn1 0.01413(18) 0.01322(18) 0.01516(19) -0.00334(13) -0.00241(13) -0.00108(14)
S1 0.0230(3) 0.0281(3) 0.0206(3) 0.0029(2) -0.0075(2) -0.0056(3)
S2 0.0292(3) 0.0317(4) 0.0191(3) -0.0076(2) -0.0049(2) -0.0117(3)
O2 0.0211(8) 0.0216(9) 0.0225(9) -0.0077(7) -0.0057(7) 0.0057(7)
O1 0.0185(8) 0.0135(8) 0.0250(9) -0.0016(6) -0.0015(6) 0.0010(7)
N7 0.0114(8) 0.0143(9) 0.0173(10) -0.0031(7) -0.0014(7) -0.0017(7)
N1 0.0160(9) 0.0118(9) 0.0181(10) -0.0047(7) -0.0007(7) -0.0009(8)
N3 0.0111(8) 0.0140(9) 0.0164(9) -0.0021(7) -0.0003(7) -0.0023(7)
N4 0.0121(9) 0.0142(9) 0.0205(10) -0.0024(7) 0.0004(7) -0.0012(8)
N2 0.0123(9) 0.0131(9) 0.0172(9) -0.0041(7) 0.0010(7) -0.0020(7)
N10 0.0178(9) 0.0223(10) 0.0179(10) -0.0046(8) -0.0022(8) -0.0024(8)
N8 0.0139(9) 0.0128(9) 0.0200(10) -0.0020(7) 0.0000(7) -0.0012(8)
C5 0.0126(10) 0.0196(12) 0.0116(11) -0.0011(9) -0.0029(8) -0.0024(9)
C4 0.0126(10) 0.0173(11) 0.0119(10) -0.0027(8) -0.0030(8) -0.0027(9)
N6 0.0125(9) 0.0142(9) 0.0155(9) -0.0027(7) 0.0000(7) -0.0008(7)
C9 0.0136(10) 0.0156(11) 0.0151(11) -0.0020(8) -0.0041(8) -0.0017(9)
C14 0.0142(10) 0.0144(11) 0.0181(12) -0.0011(9) 0.0027(9) -0.0014(9)
N5 0.0142(9) 0.0151(10) 0.0220(10) -0.0045(8) 0.0027(7) -0.0003(8)
C13 0.0185(11) 0.0171(12) 0.0215(12) -0.0016(9) -0.0007(9) -0.0035(10)
C3 0.0148(11) 0.0197(12) 0.0270(13) -0.0078(10) 0.0065(9) -0.0021(10)
C6 0.0157(11) 0.0219(12) 0.0240(13) 0.0011(10) 0.0015(9) -0.0059(10)
C2 0.0172(11) 0.0223(13) 0.0307(14) -0.0046(10) 0.0073(10) -0.0078(10)
C8 0.0180(11) 0.0192(12) 0.0282(13) -0.0061(10) 0.0037(9) 0.0017(10)
C10 0.0170(11) 0.0149(11) 0.0213(12) -0.0039(9) 0.0018(9) -0.0009(9)
N9 0.0184(9) 0.0189(10) 0.0193(10) -0.0033(8) -0.0023(8) 0.0010(8)
C12 0.0142(10) 0.0147(11) 0.0278(13) -0.0010(9) -0.0022(9) -0.0052(9)
C1 0.0205(11) 0.0160(12) 0.0259(13) -0.0021(9) -0.0020(9) -0.0067(10)
C11 0.0168(11) 0.0140(11) 0.0267(13) -0.0051(9) -0.0002(9) -0.0018(9)
C7 0.0145(11) 0.0245(13) 0.0315(14) 0.0012(10) 0.0038(9) -0.0036(10)
C16 0.0272(13) 0.0360(16) 0.0325(15) -0.0171(12) -0.0036(11) 0.0024(12)
C15 0.0140(10) 0.0142(11) 0.0239(13) -0.0067(9) 0.0038(9) -0.0032(9)

loop_
_atom_type_symbol
_atom_type_description
_atom_type_scat_dispersion_real
_atom_type_scat_dispersion_imag
_atom_type_scat_source
C C 0.0033 0.0016 'International Tables Vol C Tables 4.2.6.8 and 6.1.1.4'
H H 0.0000 0.0000 'International Tables Vol C Tables 4.2.6.8 and 6.1.1.4'
Mn Mn 0.3368 0.7283 'International Tables Vol C Tables 4.2.6.8 and 6.1.1.4'
N N 0.0061 0.0033 'International Tables Vol C Tables 4.2.6.8 and 6.1.1.4'
O O 0.0106 0.0060 'International Tables Vol C Tables 4.2.6.8 and 6.1.1.4'
S S 0.1246 0.1234 'International Tables Vol C Tables 4.2.6.8 and 6.1.1.4'

loop_
_geom_angle_atom_site_label_1
_geom_angle_atom_site_label_2
_geom_angle_atom_site_label_3
_geom_angle
_geom_angle_site_symmetry_1
_geom_angle_site_symmetry_3
O2 Mn1 N1 143.74(6) . .
N3 Mn1 O2 148.98(6) . .
N3 Mn1 N1 67.21(6) . .
N3 Mn1 N5 69.06(6) . .
N10 Mn1 O2 83.31(7) . .
N10 Mn1 N1 83.02(7) . .
N10 Mn1 N3 109.22(7) . .
N10 Mn1 N5 112.94(7) . .
N10 Mn1 N9 138.98(7) . .
N5 Mn1 O2 79.93(6) . .
N5 Mn1 N1 136.24(6) . .
N9 Mn1 O2 82.08(7) . .
N9 Mn1 N1 86.60(7) . .
N9 Mn1 N3 102.87(7) . .
N9 Mn1 N5 101.88(7) . .
Mn1 O2 H2 113.3(14) . .
C16 O2 Mn1 134.31(14) . .
C16 O2 H2 111.4(14) . .
C13 O1 C11 111.09(16) . .
C5 N7 C9 112.93(17) . .
N2 N1 Mn1 112.30(12) . .
C1 N1 Mn1 143.13(15) . .
C1 N1 N2 104.54(18) . .
C5 N3 Mn1 122.52(14) . .
C5 N3 C4 111.65(18) . .
C4 N3 Mn1 125.79(14) . .
N5 N4 C5 118.39(17) . .
C6 N4 C5 129.30(19) . .
C6 N4 N5 111.99(18) . .
N1 N2 C4 120.35(17) . .
C3 N2 N1 111.55(17) . .
C3 N2 C4 128.03(18) . .
C14 N10 Mn1 171.34(18) . .
C9 N8 C10 122.46(18) . .
C9 N8 C12 124.44(18) . .
C10 N8 C12 112.41(17) . .
N7 C5 N3 129.11(19) . .
N7 C5 N4 117.69(18) . .
N3 C5 N4 113.19(18) . .
N3 C4 N2 114.32(18) . .
N6 C4 N3 127.48(19) . .
N6 C4 N2 118.19(18) . .
C4 N6 C9 114.44(18) . .
N8 C9 N7 117.80(18) . .
N8 C9 N6 118.01(19) . .
N6 C9 N7 124.19(19) . .
N10 C14 S2 179.8(2) . .
N4 N5 Mn1 116.60(13) . .
C8 N5 Mn1 137.88(16) . .
C8 N5 N4 104.23(17) . .
O1 C13 H13A 109.3 . .
O1 C13 H13B 109.3 . .
O1 C13 C12 111.48(18) . .
H13A C13 H13B 108.0 . .
C12 C13 H13A 109.3 . .
C12 C13 H13B 109.3 . .
N2 C3 H3 126.8 . .
C2 C3 N2 106.4(2) . .
C2 C3 H3 126.8 . .
N4 C6 H6 126.9 . .
C7 C6 N4 106.2(2) . .
C7 C6 H6 126.9 . .
C3 C2 H2A 127.2 . .
C3 C2 C1 105.57(19) . .
C1 C2 H2A 127.2 . .
N5 C8 H8 124.3 . .
N5 C8 C7 111.4(2) . .
C7 C8 H8 124.3 . .
N8 C10 H10A 109.9 . .
N8 C10 H10B 109.9 . .
N8 C10 C11 109.08(18) . .
H10A C10 H10B 108.3 . .
C11 C10 H10A 109.9 . .
C11 C10 H10B 109.9 . .
C15 N9 Mn1 172.92(18) . .
N8 C12 C13 109.44(16) . .
N8 C12 H12A 109.8 . .
N8 C12 H12B 109.8 . .
C13 C12 H12A 109.8 . .
C13 C12 H12B 109.8 . .
H12A C12 H12B 108.2 . .
N1 C1 C2 111.9(2) . .
N1 C1 H1 124.0 . .
C2 C1 H1 124.0 . .
O1 C11 C10 110.33(16) . .
O1 C11 H11A 109.6 . .
O1 C11 H11B 109.6 . .
C10 C11 H11A 109.6 . .
C10 C11 H11B 109.6 . .
H11A C11 H11B 108.1 . .
C6 C7 C8 106.22(19) . .
C6 C7 H7 126.9 . .
C8 C7 H7 126.9 . .
O2 C16 H16A 109.5 . .
O2 C16 H16B 109.5 . .
O2 C16 H16C 109.5 . .
H16A C16 H16B 109.5 . .
H16A C16 H16C 109.5 . .
H16B C16 H16C 109.5 . .
N9 C15 S1 178.8(2) . .

loop_
_geom_bond_atom_site_label_1
_geom_bond_atom_site_label_2
_geom_bond_distance
_geom_bond_site_symmetry_2
Mn1 O2 2.3105(17) .
Mn1 N1 2.5015(18) .
Mn1 N3 2.2506(18) .
Mn1 N10 2.0802(18) .
Mn1 N5 2.2962(18) .
Mn1 N9 2.082(2) .
S1 C15 1.634(2) .
S2 C14 1.625(2) .
O2 C16 1.422(3) .
O2 H2 0.846(9) .
O1 C13 1.435(3) .
O1 C11 1.451(3) .
N7 C5 1.310(3) .
N7 C9 1.366(3) .
N1 N2 1.374(2) .
N1 C1 1.313(3) .
N3 C5 1.338(3) .
N3 C4 1.342(3) .
N4 C5 1.395(3) .
N4 N5 1.373(2) .
N4 C6 1.367(3) .
N2 C4 1.391(3) .
N2 C3 1.367(3) .
N10 C14 1.157(3) .
N8 C9 1.334(3) .
N8 C10 1.464(3) .
N8 C12 1.466(3) .
C4 N6 1.311(3) .
N6 C9 1.359(3) .
N5 C8 1.330(3) .
C13 H13A 0.9700 .
C13 H13B 0.9700 .
C13 C12 1.518(3) .
C3 H3 0.9300 .
C3 C2 1.361(3) .
C6 H6 0.9300 .
C6 C7 1.359(3) .
C2 H2A 0.9300 .
C2 C1 1.408(3) .
C8 H8 0.9300 .
C8 C7 1.407(3) .
C10 H10A 0.9700 .
C10 H10B 0.9700 .
C10 C11 1.498(3) .
N9 C15 1.139(3) .
C12 H12A 0.9700 .
C12 H12B 0.9700 .
C1 H1 0.9300 .
C11 H11A 0.9700 .
C11 H11B 0.9700 .
C7 H7 0.9300 .
C16 H16A 0.9600 .
C16 H16B 0.9600 .
C16 H16C 0.9600 .

loop_
_geom_torsion_atom_site_label_1
_geom_torsion_atom_site_label_2
_geom_torsion_atom_site_label_3
_geom_torsion_atom_site_label_4
_geom_torsion
_geom_torsion_site_symmetry_1
_geom_torsion_site_symmetry_2
_geom_torsion_site_symmetry_3
_geom_torsion_site_symmetry_4
Mn1 N1 N2 C4 1.0(2) . . . .
Mn1 N1 N2 C3 178.33(13) . . . .
Mn1 N1 C1 C2 -177.75(17) . . . .
Mn1 N3 C5 N7 178.30(17) . . . .
Mn1 N3 C5 N4 -3.2(2) . . . .
Mn1 N3 C4 N2 -1.4(2) . . . .
Mn1 N3 C4 N6 178.02(16) . . . .
Mn1 N10 C14 S2 -96(90) . . . .
Mn1 N5 C8 C7 -165.34(17) . . . .
Mn1 N9 C15 S1 52(11) . . . .
O2 Mn1 N1 N2 176.00(11) . . . .
O2 Mn1 N1 C1 -5.9(3) . . . .
O2 Mn1 N3 C5 2.3(2) . . . .
O2 Mn1 N3 C4 -175.32(13) . . . .
O2 Mn1 N10 C14 -12.0(12) . . . .
O2 Mn1 N5 N4 -176.45(15) . . . .
O2 Mn1 N5 C8 -11.9(2) . . . .
O2 Mn1 N9 C15 86.9(15) . . . .
O1 C13 C12 N8 54.3(2) . . . .
N1 Mn1 O2 C16 92.6(2) . . . .
N1 Mn1 N3 C5 179.08(17) . . . .
N1 Mn1 N3 C4 1.42(15) . . . .
N1 Mn1 N10 C14 -158.3(12) . . . .
N1 Mn1 N5 N4 0.75(19) . . . .
N1 Mn1 N5 C8 165.3(2) . . . .
N1 Mn1 N9 C15 -127.7(15) . . . .
N1 N2 C4 N3 0.1(3) . . . .
N1 N2 C4 N6 -179.41(18) . . . .
N1 N2 C3 C2 0.4(3) . . . .
N3 Mn1 O2 C16 -92.5(2) . . . .
N3 Mn1 N1 N2 -1.16(12) . . . .
N3 Mn1 N1 C1 176.9(3) . . . .
N3 Mn1 N10 C14 138.8(12) . . . .
N3 Mn1 N5 N4 2.55(13) . . . .
N3 Mn1 N5 C8 167.1(2) . . . .
N3 Mn1 N9 C15 -62.0(15) . . . .
N3 C4 N6 C9 3.4(3) . . . .
N4 N5 C8 C7 0.5(3) . . . .
N4 C6 C7 C8 -0.3(3) . . . .
N2 N1 C1 C2 0.4(2) . . . .
N2 C4 N6 C9 -177.16(17) . . . .
N2 C3 C2 C1 -0.1(3) . . . .
N10 Mn1 O2 C16 24.1(2) . . . .
N10 Mn1 N1 N2 -115.44(14) . . . .
N10 Mn1 N1 C1 62.6(2) . . . .
N10 Mn1 N3 C5 -107.55(16) . . . .
N10 Mn1 N3 C4 74.80(17) . . . .
N10 Mn1 N5 N4 105.30(15) . . . .
N10 Mn1 N5 C8 -90.1(2) . . . .
N10 Mn1 N9 C15 157.0(15) . . . .
N8 C10 C11 O1 -58.4(2) . . . .
C5 N7 C9 N8 -178.99(18) . . . .
C5 N7 C9 N6 1.4(3) . . . .
C5 N3 C4 N2 -179.28(16) . . . .
C5 N3 C4 N6 0.1(3) . . . .
C5 N4 N5 Mn1 -5.3(2) . . . .
C5 N4 N5 C8 -174.71(18) . . . .
C5 N4 C6 C7 173.8(2) . . . .
C4 N3 C5 N7 -3.7(3) . . . .
C4 N3 C5 N4 174.75(17) . . . .
C4 N2 C3 C2 177.4(2) . . . .
C4 N6 C9 N7 -4.2(3) . . . .
C4 N6 C9 N8 176.14(18) . . . .
C9 N7 C5 N3 3.0(3) . . . .
C9 N7 C5 N4 -175.45(17) . . . .
C9 N8 C10 C11 -113.5(2) . . . .
C9 N8 C12 C13 115.7(2) . . . .
N5 Mn1 O2 C16 -90.7(2) . . . .
N5 Mn1 N1 N2 0.66(17) . . . .
N5 Mn1 N1 C1 178.7(2) . . . .
N5 Mn1 N3 C5 0.43(14) . . . .
N5 Mn1 N3 C4 -177.23(17) . . . .
N5 Mn1 N10 C14 64.1(12) . . . .
N5 Mn1 N9 C15 9.0(15) . . . .
N5 N4 C5 N7 -175.82(18) . . . .
N5 N4 C5 N3 5.5(3) . . . .
N5 N4 C6 C7 0.6(2) . . . .
N5 C8 C7 C6 -0.1(3) . . . .
C13 O1 C11 C10 59.5(2) . . . .
C3 N2 C4 N3 -176.76(19) . . . .
C3 N2 C4 N6 3.8(3) . . . .
C3 C2 C1 N1 -0.2(3) . . . .
C6 N4 C5 N7 11.3(3) . . . .
C6 N4 C5 N3 -167.4(2) . . . .
C6 N4 N5 Mn1 168.75(14) . . . .
C6 N4 N5 C8 -0.6(2) . . . .
C10 N8 C9 N7 -179.70(17) . . . .
C10 N8 C9 N6 -0.1(3) . . . .
C10 N8 C12 C13 -54.9(2) . . . .
N9 Mn1 O2 C16 165.7(2) . . . .
N9 Mn1 N1 N2 104.32(13) . . . .
N9 Mn1 N1 C1 -77.6(2) . . . .
N9 Mn1 N3 C5 98.40(16) . . . .
N9 Mn1 N3 C4 -79.26(16) . . . .
N9 Mn1 N10 C14 -81.7(12) . . . .
N9 Mn1 N5 N4 -96.85(15) . . . .
N9 Mn1 N5 C8 67.7(2) . . . .
C12 N8 C9 N7 10.6(3) . . . .
C12 N8 C9 N6 -169.77(18) . . . .
C12 N8 C10 C11 57.4(2) . . . .
C1 N1 N2 C4 -177.78(18) . . . .
C1 N1 N2 C3 -0.5(2) . . . .
C11 O1 C13 C12 -57.4(2) . . . .
